data_7206538
loop_
_publ_author_name
'Xie, Lin-Hua'
'Wang, Yu'
'Liu, Xiao-Min'
'Lin, Jian-Bin'
'Zhang, Jie-Peng'
'Chen, Xiao-Ming'

_publ_section_title
;
 Crystallographic studies into the role of exposed rare earth metal ion
 for guest sorption
;
_journal_issue 19
_journal_name_full CrystEngComm
_journal_page_first 5849
_journal_paper_doi 10.1039/c1ce05468f
_journal_volume 13
_journal_year 2011
_chemical_formula_sum 'C13 H12 Gd N O7'
_chemical_formula_weight 451.49
_chemical_name_systematic
;
?
;
_space_group_IT_number 91
_symmetry_cell_setting tetragonal
_symmetry_space_group_name_Hall 'P 4w 2c'
_symmetry_space_group_name_H-M 'P 41 2 2'
_atom_sites_solution_hydrogens geom
_atom_sites_solution_primary direct
_atom_sites_solution_secondary difmap
_audit_creation_method SHELXL-97
_cell_angle_alpha 90.00
_cell_angle_beta 90.00
_cell_angle_gamma 90.00
_cell_formula_units_Z 4
_cell_length_a 10.3149(14)
_cell_length_b 10.3149(14)
_cell_length_c 14.339(4)
_cell_measurement_temperature 123(2)
_cell_volume 1525.6(5)
_computing_cell_refinement 'Bruker SMART'
_computing_data_collection 'Bruker SMART'
_computing_data_reduction 'Bruker SAINT'
_computing_molecular_graphics 'Bruker SHELXTL'
_computing_publication_material 'Bruker SHELXTL'
_computing_structure_refinement 'SHELXL-97 (Sheldrick, 1997)'
_computing_structure_solution 'SHELXS-97 (Sheldrick, 1990)'
_diffrn_ambient_temperature 123(2)
_diffrn_measured_fraction_theta_full 1.000
_diffrn_measured_fraction_theta_max 1.000
_diffrn_measurement_device_type 'CCD area detector'
_diffrn_measurement_method 'phi and omega scans'
_diffrn_radiation_monochromator graphite
_diffrn_radiation_source 'fine-focus sealed tube'
_diffrn_radiation_type MoK\a
_diffrn_radiation_wavelength 0.71073
_diffrn_reflns_av_R_equivalents 0.0493
_diffrn_reflns_av_sigmaI/netI 0.0320
_diffrn_reflns_limit_h_max 12
_diffrn_reflns_limit_h_min -12
_diffrn_reflns_limit_k_max 12
_diffrn_reflns_limit_k_min -12
_diffrn_reflns_limit_l_max 17
_diffrn_reflns_limit_l_min -17
_diffrn_reflns_number 11276
_diffrn_reflns_theta_full 26.36
_diffrn_reflns_theta_max 26.36
_diffrn_reflns_theta_min 1.97
_exptl_absorpt_coefficient_mu 4.380
_exptl_absorpt_correction_T_max 0.6215
_exptl_absorpt_correction_T_min 0.5231
_exptl_absorpt_correction_type multi-scan
_exptl_crystal_colour colorless
_exptl_crystal_density_diffrn 1.966
_exptl_crystal_density_method 'not measured'
_exptl_crystal_description rod-shaped
_exptl_crystal_F_000 868
_exptl_crystal_size_max 0.17
_exptl_crystal_size_mid 0.13
_exptl_crystal_size_min 0.12
_refine_diff_density_max 1.164
_refine_diff_density_min -0.925
_refine_diff_density_rms 0.129
_refine_ls_abs_structure_details 'Flack H D (1983), Acta Cryst. A39, 876-881'
_refine_ls_abs_structure_Flack 0.02(5)
_refine_ls_extinction_method none
_refine_ls_goodness_of_fit_ref 1.068
_refine_ls_hydrogen_treatment constr
_refine_ls_matrix_type full
_refine_ls_number_parameters 129
_refine_ls_number_reflns 1561
_refine_ls_number_restraints 122
_refine_ls_restrained_S_all 1.113
_refine_ls_R_factor_all 0.0379
_refine_ls_R_factor_gt 0.0352
_refine_ls_shift/su_max 0.003
_refine_ls_shift/su_mean 0.000
_refine_ls_structure_factor_coef Fsqd
_refine_ls_weighting_details 'calc w=1/[\s^2^(Fo^2^)+(0.0401P)^2^+5.7315P] where P=(Fo^2^+2Fc^2^)/3'
_refine_ls_weighting_scheme calc
_refine_ls_wR_factor_gt 0.0828
_refine_ls_wR_factor_ref 0.0847
_reflns_number_gt 1482
_reflns_number_total 1561
_reflns_threshold_expression >2sigma(I)
_cod_data_source_file c1ce05468f.txt
_cod_data_source_block 1-EtOH(MeCN)''
_cod_depositor_comments
;
The following automatic conversions were performed:

'_symmetry_cell_setting' value 'Tetragonal' changed to 'tetragonal'
according to /home/saulius/struct/CIF-dictionaries/cif_core.dic
dictionary named 'cif_core.dic' version 2.4.1 from 2010-06-29.

Automatic conversion script
Id: cif_fix_values 1715 2011-07-08 13:25:40Z adriana 
;
_cod_original_sg_symbol_H-M P4(1)22
_cod_database_code 7206538

loop_
_symmetry_equiv_pos_as_xyz
'x, y, z'
'-x, -y, z+1/2'
'-y, x, z+1/4'
'y, -x, z+3/4'
'-x, y, -z'
'x, -y, -z+1/2'
'y, x, -z+3/4'
'-y, -x, -z+1/4'

loop_
_atom_site_label
_atom_site_type_symbol
_atom_site_fract_x
_atom_site_fract_y
_atom_site_fract_z
_atom_site_U_iso_or_equiv
_atom_site_adp_type
_atom_site_occupancy
_atom_site_symmetry_multiplicity
_atom_site_calc_flag
_atom_site_refinement_flags
Gd1 Gd 0.85983(3) 0.14017(3) 0.1250 0.02794(15) Uani 1 2 d S
N1 N 0.676(2) 0.566(3) 0.004(3) 0.158(13) Uani 0.50 1 d PDU
O1 O 0.9302(7) 0.3297(6) 0.0595(4) 0.0542(16) Uani 1 1 d U
O2 O 0.9246(8) 0.7503(7) 0.2417(5) 0.0643(18) Uani 1 1 d U
O3 O 0.9001(7) 0.9228(7) 0.1610(4) 0.0553(16) Uani 1 1 d U
O4 O 0.693(2) 0.304(2) 0.0899(13) 0.105(6) Uani 0.50 1 d PU
H4B H 0.7425 0.3766 0.0615 0.126 Uiso 0.50 1 d PR
C1 C 1.0000 0.3865(10) 0.0000 0.043(2) Uani 1 2 d SU
C2 C 0.9271(9) 0.8067(9) 0.1651(5) 0.0407(16) Uani 1 1 d U
C3 C 1.0000 0.5303(11) 0.0000 0.036(2) Uani 1 2 d SU
C4 C 0.9645(8) 0.5993(7) 0.0799(5) 0.0349(16) Uani 1 1 d U
H4 H 0.9395 0.5536 0.1346 0.042 Uiso 1 1 calc R
C5 C 0.9654(8) 0.7331(7) 0.0802(5) 0.0300(15) Uani 1 1 d U
C6 C 1.0000 0.7970(11) 0.0000 0.028(2) Uani 1 2 d SU
H6 H 1.0000 0.8891 0.0000 0.034 Uiso 1 2 calc SR
C7 C 0.575(4) 0.297(4) 0.034(3) 0.141(9) Uani 0.50 1 d PU
H7A H 0.5562 0.2063 0.0176 0.169 Uiso 0.50 1 calc PR
H7B H 0.5859 0.3478 -0.0240 0.169 Uiso 0.50 1 calc PR
C8 C 0.458(4) 0.357(4) 0.096(4) 0.176(14) Uani 0.50 1 d PU
H8A H 0.3774 0.3537 0.0608 0.264 Uiso 0.50 1 calc PR
H8B H 0.4783 0.4475 0.1122 0.264 Uiso 0.50 1 calc PR
H8C H 0.4490 0.3066 0.1539 0.264 Uiso 0.50 1 calc PR
C9 C 0.641(3) 0.667(2) 0.014(4) 0.181(16) Uani 0.50 1 d PDU
C10 C 0.588(4) 0.792(3) 0.029(4) 0.196(19) Uani 0.50 1 d PDU
H10A H 0.5121 0.8044 -0.0116 0.293 Uiso 0.50 1 calc PR
H10B H 0.6531 0.8584 0.0141 0.293 Uiso 0.50 1 calc PR
H10C H 0.5613 0.8012 0.0942 0.293 Uiso 0.50 1 calc PR

loop_
_atom_site_aniso_label
_atom_site_aniso_U_11
_atom_site_aniso_U_22
_atom_site_aniso_U_33
_atom_site_aniso_U_23
_atom_site_aniso_U_13
_atom_site_aniso_U_12
Gd1 0.02478(18) 0.02478(18) 0.0343(2) -0.00121(16) -0.00121(16) -0.0090(2)
N1 0.072(19) 0.12(2) 0.28(4) 0.02(3) -0.04(2) -0.002(18)
O1 0.071(3) 0.034(3) 0.058(3) 0.003(2) 0.027(3) 0.003(3)
O2 0.081(4) 0.073(4) 0.038(3) -0.005(3) 0.009(3) 0.008(3)
O3 0.061(4) 0.039(3) 0.066(3) -0.021(2) 0.017(3) 0.003(3)
O4 0.065(10) 0.077(11) 0.171(16) 0.057(12) -0.043(12) 0.004(7)
C1 0.060(6) 0.022(5) 0.046(5) 0.000 0.019(5) 0.000
C2 0.048(4) 0.040(3) 0.034(3) -0.009(3) 0.010(3) -0.003(4)
C3 0.049(5) 0.024(4) 0.035(4) 0.000 0.011(4) 0.000
C4 0.052(4) 0.025(3) 0.028(3) 0.006(3) 0.010(3) 0.003(3)
C5 0.041(4) 0.024(3) 0.025(3) -0.001(2) 0.004(3) 0.002(3)
C6 0.039(5) 0.022(4) 0.025(4) 0.000 0.006(4) 0.000
C7 0.096(15) 0.124(17) 0.20(2) 0.032(18) -0.023(16) 0.014(15)
C8 0.15(2) 0.15(3) 0.23(4) 0.00(3) 0.02(3) 0.02(2)
C9 0.11(3) 0.10(2) 0.34(4) 0.03(3) -0.08(3) 0.01(2)
C10 0.18(4) 0.063(18) 0.34(5) 0.04(3) -0.04(4) -0.01(2)

loop_
_atom_type_symbol
_atom_type_description
_atom_type_scat_dispersion_real
_atom_type_scat_dispersion_imag
_atom_type_scat_source
C C 0.0033 0.0016 'International Tables Vol C Tables 4.2.6.8 and 6.1.1.4'
H H 0.0000 0.0000 'International Tables Vol C Tables 4.2.6.8 and 6.1.1.4'
N N 0.0061 0.0033 'International Tables Vol C Tables 4.2.6.8 and 6.1.1.4'
O O 0.0106 0.0060 'International Tables Vol C Tables 4.2.6.8 and 6.1.1.4'
Gd Gd -0.1653 3.9035 'International Tables Vol C Tables 4.2.6.8 and 6.1.1.4'

loop_
_geom_angle_atom_site_label_1
_geom_angle_atom_site_label_2
_geom_angle_atom_site_label_3
_geom_angle
_geom_angle_site_symmetry_1
_geom_angle_site_symmetry_3
O1 Gd1 O1 135.3(3) 8_665 .
O1 Gd1 O2 80.3(3) 8_665 4_564
O1 Gd1 O2 93.6(3) . 4_564
O1 Gd1 O2 93.6(3) 8_665 6_565
O1 Gd1 O2 80.3(3) . 6_565
O2 Gd1 O2 163.8(4) 4_564 6_565
O1 Gd1 O3 75.9(2) 8_665 1_545
O1 Gd1 O3 148.7(2) . 1_545
O2 Gd1 O3 89.6(3) 4_564 1_545
O2 Gd1 O3 103.5(2) 6_565 1_545
O1 Gd1 O3 148.7(2) 8_665 8_765
O1 Gd1 O3 75.9(2) . 8_765
O2 Gd1 O3 103.5(2) 4_564 8_765
O2 Gd1 O3 89.6(3) 6_565 8_765
O3 Gd1 O3 73.0(3) 1_545 8_765
O1 Gd1 O4 72.9(7) 8_665 .
O1 Gd1 O4 63.3(7) . .
O2 Gd1 O4 71.9(6) 4_564 .
O2 Gd1 O4 92.0(6) 6_565 .
O3 Gd1 O4 145.9(7) 1_545 .
O3 Gd1 O4 138.2(7) 8_765 .
O1 Gd1 O4 63.3(7) 8_665 8_665
O1 Gd1 O4 72.9(7) . 8_665
O2 Gd1 O4 92.0(6) 4_564 8_665
O2 Gd1 O4 71.9(6) 6_565 8_665
O3 Gd1 O4 138.2(7) 1_545 8_665
O3 Gd1 O4 145.9(7) 8_765 8_665
O4 Gd1 O4 23.6(9) . 8_665
C1 O1 Gd1 148.9(6) . .
C2 O2 Gd1 120.4(6) . 3_655
C2 O3 Gd1 169.6(6) . 1_565
C7 O4 Gd1 131(2) . .
O1 C1 O1 124.6(10) 5_755 .
O1 C1 C3 117.7(5) 5_755 .
O1 C1 C3 117.7(5) . .
O3 C2 O2 119.5(8) . .
O3 C2 C5 121.1(7) . .
O2 C2 C5 119.3(8) . .
C4 C3 C4 118.8(10) . 5_755
C4 C3 C1 120.6(5) . .
C4 C3 C1 120.6(5) 5_755 .
C5 C4 C3 120.6(7) . .
C6 C5 C4 118.6(7) . .
C6 C5 C2 120.7(7) . .
C4 C5 C2 120.7(7) . .
C5 C6 C5 122.7(10) 5_755 .
O4 C7 C8 107(4) . .
N1 C9 C10 176(2) . .

loop_
_geom_bond_atom_site_label_1
_geom_bond_atom_site_label_2
_geom_bond_distance
_geom_bond_site_symmetry_2
Gd1 O1 2.287(6) 8_665
Gd1 O1 2.287(6) .
Gd1 O2 2.318(7) 4_564
Gd1 O2 2.318(7) 6_565
Gd1 O3 2.338(7) 1_545
Gd1 O3 2.338(7) 8_765
Gd1 O4 2.465(14) .
Gd1 O4 2.465(14) 8_665
N1 C9 1.1125(11) .
O1 C1 1.261(8) .
O2 C2 1.243(11) .
O2 Gd1 2.318(7) 3_655
O3 C2 1.230(11) .
O3 Gd1 2.338(7) 1_565
O4 C7 1.46(4) .
C1 O1 1.261(8) 5_755
C1 C3 1.483(15) .
C2 C5 1.488(10) .
C3 C4 1.397(9) .
C3 C4 1.397(9) 5_755
C4 C5 1.381(11) .
C5 C6 1.372(9) .
C6 C5 1.372(9) 5_755
C7 C8 1.62(6) .
C9 C10 1.4184(11) .

loop_
_geom_hbond_atom_site_label_D
_geom_hbond_atom_site_label_H
_geom_hbond_atom_site_label_A
_geom_hbond_distance_DH
_geom_hbond_distance_HA
_geom_hbond_distance_DA
_geom_hbond_angle_DHA
O4 H4B N1 0.99 2.23 2.97(4) 131.0
